data_2224460
loop_
_publ_author_name
'Gotoh, Kazuma'
'Ishida, Hiroyuki'

_publ_section_title
;
 3-Hydroxypyridinium hydrogen chloranilate monohydrate
;
_journal_coeditor_code TK2567
_journal_issue 12
_journal_name_full 'Acta Crystallographica Section E'
_journal_page_first o3060
_journal_paper_doi 10.1107/S1600536809046844
_journal_volume 65
_journal_year 2009
_chemical_formula_iupac 'C5 H6 N O +, C6 H Cl2 O4 -, H2 O'
_chemical_formula_moiety 'C5 H6 N O +, C6 H Cl2 O4 -, H2 O'
_chemical_formula_sum 'C11 H9 Cl2 N O6'
_chemical_formula_weight 322.10
_chemical_name_systematic
;
3-Hydroxypyridinium hydrogen chloranilate monohydrate
;
_space_group_IT_number 2
_symmetry_cell_setting triclinic
_symmetry_space_group_name_Hall '-P 1'
_symmetry_space_group_name_H-M 'P -1'
_atom_sites_solution_hydrogens geom
_atom_sites_solution_primary direct
_atom_sites_solution_secondary difmap
_cell_angle_alpha 88.129(5)
_cell_angle_beta 68.404(6)
_cell_angle_gamma 67.980(4)
_cell_formula_units_Z 2
_cell_length_a 7.4893(13)
_cell_length_b 9.6650(17)
_cell_length_c 9.9305(17)
_cell_measurement_reflns_used 10001
_cell_measurement_temperature 180.0(10)
_cell_measurement_theta_max 30.1
_cell_measurement_theta_min 3.0
_cell_volume 614.95(19)
_computing_cell_refinement 'PROCESS-AUTO (Rigaku/MSC, 2004)'
_computing_data_collection 'PROCESS-AUTO (Rigaku/MSC, 2004)'
_computing_data_reduction 'CrystalStructure (Rigaku/MSC, 2004)'
_computing_molecular_graphics 'ORTEP-3 (Farrugia, 1997)'
_computing_publication_material 'CrystalStructure (Rigaku/MSC, 2004) and PLATON (Spek, 2009)'
_computing_structure_refinement 'SHELXL97 (Sheldrick, 2008)'
_computing_structure_solution 'SIR92 (Altomare <i>et al.</i>, 1994)'
_diffrn_ambient_temperature 180(2)
_diffrn_detector_area_resol_mean 10.00
_diffrn_measured_fraction_theta_full 0.998
_diffrn_measured_fraction_theta_max 0.998
_diffrn_measurement_device_type 'Rigaku R-AXIS RAPID-II'
_diffrn_measurement_method \w
_diffrn_radiation_type 'Mo K\a'
_diffrn_radiation_wavelength 0.71075
_diffrn_reflns_av_R_equivalents 0.025
_diffrn_reflns_limit_h_max 10
_diffrn_reflns_limit_h_min -10
_diffrn_reflns_limit_k_max 13
_diffrn_reflns_limit_k_min -13
_diffrn_reflns_limit_l_max 13
_diffrn_reflns_limit_l_min -13
_diffrn_reflns_number 12237
_diffrn_reflns_theta_full 29.99
_diffrn_reflns_theta_max 30.0
_exptl_absorpt_coefficient_mu 0.553
_exptl_absorpt_correction_T_max 0.973
_exptl_absorpt_correction_T_min 0.907
_exptl_absorpt_correction_type numerical
_exptl_absorpt_process_details
;
(<i>ABSCOR</i>; Higashi, 1999)
;
_exptl_crystal_colour brown
_exptl_crystal_density_diffrn 1.739
_exptl_crystal_density_method 'not measured'
_exptl_crystal_description block
_exptl_crystal_F_000 328.00
_exptl_crystal_size_max 0.20
_exptl_crystal_size_mid 0.15
_exptl_crystal_size_min 0.05
_refine_diff_density_max 0.60
_refine_diff_density_min -0.29
_refine_ls_extinction_method none
_refine_ls_goodness_of_fit_ref 1.07
_refine_ls_hydrogen_treatment mixed
_refine_ls_matrix_type full
_refine_ls_number_parameters 201
_refine_ls_number_reflns 3572
_refine_ls_number_restraints 0
_refine_ls_restrained_S_all 1.07
_refine_ls_R_factor_all 0.039
_refine_ls_R_factor_gt 0.030
_refine_ls_shift/su_max_lt 0.001
_refine_ls_shift/su_mean 0.000
_refine_ls_structure_factor_coef Fsqd
_refine_ls_weighting_details 'calc w=1/[\s^2^(Fo^2^)+(0.0481P)^2^+0.2238P] where P=(Fo^2^+2Fc^2^)/3'
_refine_ls_weighting_scheme calc
_refine_ls_wR_factor_gt 0.083
_refine_ls_wR_factor_ref 0.088
_reflns_number_gt 2952
_reflns_number_total 3572
_reflns_threshold_expression I>2\s(I)
_cod_data_source_file tk2567.cif
_cod_data_source_block I
_cod_original_cell_volume 614.95(18)
_cod_original_formula_sum 'C11 H9 Cl2 N O6 '
_cod_database_code 2224460
_cod_database_fobs_code 2224460

loop_
_symmetry_equiv_pos_site_id
_symmetry_equiv_pos_as_xyz
1 +X,+Y,+Z
2 -X,-Y,-Z

loop_
_atom_site_type_symbol
_atom_site_label
_atom_site_fract_x
_atom_site_fract_y
_atom_site_fract_z
_atom_site_U_iso_or_equiv
_atom_site_adp_type
_atom_site_calc_flag
_atom_site_refinement_flags
_atom_site_occupancy
_atom_site_disorder_assembly
_atom_site_disorder_group
Cl Cl1 0.74975(5) 0.30013(3) 0.52240(3) 0.01897(9) Uani d . 1 . .
Cl Cl2 0.76493(5) 0.94942(3) 0.44706(4) 0.02295(10) Uani d . 1 . .
O O1 0.77201(16) 0.47186(11) 0.26178(10) 0.0198(2) Uani d . 1 . .
O O2 0.72724(17) 0.51208(11) 0.74674(10) 0.0226(2) Uani d . 1 . .
O O3 0.73261(17) 0.78687(12) 0.71214(11) 0.0244(2) Uani d . 1 . .
O O4 0.76878(18) 0.74463(12) 0.23264(11) 0.0238(2) Uani d . 1 . .
O O5 0.7211(2) 0.21895(12) 0.23481(11) 0.0277(2) Uani d . 1 . .
O O6 0.8140(2) 0.62351(14) -0.02703(12) 0.0284(2) Uani d . 1 . .
N N1 0.7338(2) 0.25226(14) -0.13073(13) 0.0229(2) Uani d . 1 . .
C C1 0.76153(19) 0.53710(14) 0.37347(13) 0.0153(2) Uani d . 1 . .
C C2 0.7509(2) 0.47845(13) 0.50577(13) 0.0152(2) Uani d . 1 . .
C C3 0.7388(2) 0.55870(14) 0.62593(13) 0.0162(2) Uani d . 1 . .
C C4 0.7419(2) 0.71690(14) 0.60863(14) 0.0173(2) Uani d . 1 . .
C C5 0.7570(2) 0.77458(14) 0.46900(14) 0.0168(2) Uani d . 1 . .
C C6 0.7618(2) 0.69224(14) 0.35935(14) 0.0165(2) Uani d . 1 . .
C C7 0.7293(2) 0.29123(15) -0.00035(15) 0.0199(3) Uani d . 1 . .
H H7 0.7272 0.3870 0.0215 0.024 Uiso calc R 1 . .
C C8 0.7279(2) 0.18979(15) 0.10182(14) 0.0190(3) Uani d . 1 . .
C C9 0.7317(2) 0.05028(15) 0.06603(15) 0.0222(3) Uani d . 1 . .
H H9 0.7297 -0.0203 0.1348 0.027 Uiso calc R 1 . .
C C10 0.7383(2) 0.01496(16) -0.06979(16) 0.0239(3) Uani d . 1 . .
H H10 0.7428 -0.0805 -0.0954 0.029 Uiso calc R 1 . .
C C11 0.7382(2) 0.11952(17) -0.16830(15) 0.0252(3) Uani d . 1 . .
H H11 0.7413 0.0970 -0.2617 0.030 Uiso calc R 1 . .
H H1 0.731(3) 0.328(2) -0.188(2) 0.041(6) Uiso d . 1 . .
H H6A 0.759(4) 0.633(3) -0.084(3) 0.067(8) Uiso d . 1 . .
H H6B 0.941(5) 0.594(3) -0.081(3) 0.061(8) Uiso d . 1 . .
H H4 0.762(4) 0.690(3) 0.182(3) 0.063(8) Uiso d . 1 . .
H H5 0.739(4) 0.301(3) 0.235(3) 0.060(7) Uiso d . 1 . .

loop_
_atom_site_aniso_label
_atom_site_aniso_U_11
_atom_site_aniso_U_22
_atom_site_aniso_U_33
_atom_site_aniso_U_12
_atom_site_aniso_U_13
_atom_site_aniso_U_23
Cl1 0.02939(17) 0.01539(14) 0.01838(15) -0.01195(12) -0.01284(12) 0.00521(11)
Cl2 0.03172(18) 0.01444(15) 0.02679(18) -0.01173(13) -0.01295(14) 0.00362(11)
O1 0.0324(5) 0.0193(4) 0.0138(4) -0.0142(4) -0.0113(4) 0.0028(3)
O2 0.0366(6) 0.0214(5) 0.0159(4) -0.0141(4) -0.0140(4) 0.0051(4)
O3 0.0360(6) 0.0239(5) 0.0181(5) -0.0149(4) -0.0120(4) -0.0016(4)
O4 0.0443(6) 0.0186(5) 0.0171(5) -0.0168(4) -0.0166(4) 0.0069(4)
O5 0.0531(7) 0.0237(5) 0.0208(5) -0.0232(5) -0.0218(5) 0.0071(4)
O6 0.0357(6) 0.0369(6) 0.0159(5) -0.0149(5) -0.0124(5) 0.0023(4)
N1 0.0314(6) 0.0236(6) 0.0174(5) -0.0136(5) -0.0106(5) 0.0073(4)
C1 0.0189(6) 0.0146(5) 0.0145(5) -0.0077(4) -0.0076(4) 0.0027(4)
C2 0.0212(6) 0.0130(5) 0.0145(6) -0.0081(4) -0.0088(5) 0.0029(4)
C3 0.0192(6) 0.0162(5) 0.0152(6) -0.0077(5) -0.0079(5) 0.0023(4)
C4 0.0204(6) 0.0180(6) 0.0157(6) -0.0086(5) -0.0080(5) 0.0011(4)
C5 0.0218(6) 0.0128(5) 0.0185(6) -0.0086(5) -0.0088(5) 0.0030(4)
C6 0.0221(6) 0.0152(5) 0.0150(6) -0.0091(5) -0.0086(5) 0.0043(4)
C7 0.0272(7) 0.0171(6) 0.0191(6) -0.0114(5) -0.0101(5) 0.0034(5)
C8 0.0261(7) 0.0181(6) 0.0170(6) -0.0111(5) -0.0103(5) 0.0026(5)
C9 0.0340(7) 0.0181(6) 0.0202(6) -0.0134(5) -0.0134(6) 0.0049(5)
C10 0.0335(7) 0.0206(6) 0.0219(7) -0.0137(6) -0.0118(6) 0.0002(5)
C11 0.0344(8) 0.0295(7) 0.0162(6) -0.0157(6) -0.0113(5) 0.0023(5)

loop_
_atom_type_symbol
_atom_type_description
_atom_type_scat_dispersion_real
_atom_type_scat_dispersion_imag
_atom_type_scat_source
C C 0.0033 0.0016 'International Tables Vol C Tables 4.2.6.8 and 6.1.1.4'
H H 0.0000 0.0000 'International Tables Vol C Tables 4.2.6.8 and 6.1.1.4'
O O 0.0106 0.0060 'International Tables Vol C Tables 4.2.6.8 and 6.1.1.4'
N N 0.0061 0.0033 'International Tables Vol C Tables 4.2.6.8 and 6.1.1.4'
Cl Cl 0.1484 0.1585 'International Tables Vol C Tables 4.2.6.8 and 6.1.1.4'

loop_
_geom_angle_atom_site_label_1
_geom_angle_atom_site_label_2
_geom_angle_atom_site_label_3
_geom_angle_site_symmetry_1
_geom_angle_site_symmetry_3
_geom_angle
_geom_angle_publ_flag
C6 O4 H4 . . 111(2) ?
C8 O5 H5 . . 106.0(18) ?
H6A O6 H6B . . 103(3) ?
C11 N1 C7 . . 123.32(12) ?
C11 N1 H1 . . 125.1(14) ?
C7 N1 H1 . . 111.6(14) ?
O1 C1 C2 . . 126.22(11) ?
O1 C1 C6 . . 115.16(11) ?
C2 C1 C6 . . 118.62(11) ?
C3 C2 C1 . . 122.83(11) ?
C3 C2 Cl1 . . 118.48(9) ?
C1 C2 Cl1 . . 118.68(9) ?
O2 C3 C2 . . 125.37(12) ?
O2 C3 C4 . . 116.88(11) ?
C2 C3 C4 . . 117.75(11) ?
O3 C4 C5 . . 123.42(12) ?
O3 C4 C3 . . 118.12(11) ?
C5 C4 C3 . . 118.46(10) ?
C6 C5 C4 . . 120.38(11) ?
C6 C5 Cl2 . . 120.61(10) ?
C4 C5 Cl2 . . 119.01(9) ?
O4 C6 C5 . . 121.39(11) ?
O4 C6 C1 . . 116.69(11) ?
C5 C6 C1 . . 121.91(11) ?
N1 C7 C8 . . 119.14(12) ?
N1 C7 H7 . . 120.4 ?
C8 C7 H7 . . 120.4 ?
O5 C8 C7 . . 123.49(12) ?
O5 C8 C9 . . 117.59(12) ?
C7 C8 C9 . . 118.92(12) ?
C10 C9 C8 . . 119.78(13) ?
C10 C9 H9 . . 120.1 ?
C8 C9 H9 . . 120.1 ?
C9 C10 C11 . . 119.55(13) ?
C9 C10 H10 . . 120.2 ?
C11 C10 H10 . . 120.2 ?
N1 C11 C10 . . 119.29(13) ?
N1 C11 H11 . . 120.4 ?
C10 C11 H11 . . 120.4 ?

loop_
_geom_bond_atom_site_label_1
_geom_bond_atom_site_label_2
_geom_bond_site_symmetry_2
_geom_bond_distance
_geom_bond_publ_flag
Cl1 C2 . 1.7289(13) ?
Cl2 C5 . 1.7172(13) ?
O1 C1 . 1.2564(15) ?
O2 C3 . 1.2519(15) ?
O3 C4 . 1.2149(16) ?
O4 C6 . 1.3313(15) ?
O4 H4 . 0.76(3) ?
O5 C8 . 1.3381(16) ?
O5 H5 . 0.85(3) ?
O6 H6A . 0.80(3) ?
O6 H6B . 0.84(3) ?
N1 C11 . 1.3330(19) ?
N1 C7 . 1.3452(18) ?
N1 H1 . 0.91(2) ?
C1 C2 . 1.4007(17) ?
C1 C6 . 1.5020(17) ?
C2 C3 . 1.4006(17) ?
C3 C4 . 1.5412(18) ?
C4 C5 . 1.4587(18) ?
C5 C6 . 1.3514(18) ?
C7 C8 . 1.3877(18) ?
C7 H7 . 0.9500 ?
C8 C9 . 1.3930(18) ?
C9 C10 . 1.3808(19) ?
C9 H9 . 0.9500 ?
C10 C11 . 1.383(2) ?
C10 H10 . 0.9500 ?
C11 H11 . 0.9500 ?

loop_
_geom_hbond_atom_site_label_D
_geom_hbond_atom_site_label_H
_geom_hbond_atom_site_label_A
_geom_hbond_site_symmetry_A
_geom_hbond_distance_DH
_geom_hbond_distance_HA
_geom_hbond_distance_DA
_geom_hbond_angle_DHA
N1 H1 O2 1_554 0.911(18) 1.867(18) 2.7461(17) 161.4(18)
O4 H4 O1 . 0.77(3) 2.21(3) 2.6348(16) 115(2)
O4 H4 O6 . 0.77(3) 2.04(3) 2.7187(17) 147(3)
O5 H5 O1 . 0.85(3) 1.80(3) 2.6474(17) 172(3)
O6 H6A O2 1_554 0.80(3) 2.21(3) 2.8959(18) 144(3)
O6 H6A O3 1_554 0.80(3) 2.50(3) 3.1220(17) 136(3)
O6 H6B O1 2_765 0.84(4) 2.11(3) 2.9281(18) 164(3)
C7 H7 O6 . 0.95 2.59 3.484(2) 157
C9 H9 O4 1_545 0.95 2.40 3.3084(18) 160
C10 H10 O3 1_544 0.95 2.38 3.163(2) 140

loop_
_geom_torsion_atom_site_label_1
_geom_torsion_atom_site_label_2
_geom_torsion_atom_site_label_3
_geom_torsion_atom_site_label_4
_geom_torsion_site_symmetry_1
_geom_torsion_site_symmetry_2
_geom_torsion_site_symmetry_3
_geom_torsion_site_symmetry_4
_geom_torsion
_geom_torsion_publ_flag
O1 C1 C2 C3 . . . . -179.78(13) ?
C6 C1 C2 C3 . . . . 0.53(19) ?
O1 C1 C2 Cl1 . . . . -0.50(19) ?
C6 C1 C2 Cl1 . . . . 179.80(9) ?
C1 C2 C3 O2 . . . . 179.38(13) ?
Cl1 C2 C3 O2 . . . . 0.10(19) ?
C1 C2 C3 C4 . . . . -1.25(19) ?
Cl1 C2 C3 C4 . . . . 179.47(9) ?
O2 C3 C4 O3 . . . . -0.19(19) ?
C2 C3 C4 O3 . . . . -179.62(12) ?
O2 C3 C4 C5 . . . . 179.52(12) ?
C2 C3 C4 C5 . . . . 0.09(18) ?
O3 C4 C5 C6 . . . . -178.41(13) ?
C3 C4 C5 C6 . . . . 1.89(19) ?
O3 C4 C5 Cl2 . . . . 0.74(19) ?
C3 C4 C5 Cl2 . . . . -178.96(9) ?
C4 C5 C6 O4 . . . . 177.85(12) ?
Cl2 C5 C6 O4 . . . . -1.29(19) ?
C4 C5 C6 C1 . . . . -2.7(2) ?
Cl2 C5 C6 C1 . . . . 178.13(10) ?
O1 C1 C6 O4 . . . . 1.29(17) ?
C2 C1 C6 O4 . . . . -178.98(12) ?
O1 C1 C6 C5 . . . . -178.16(12) ?
C2 C1 C6 C5 . . . . 1.57(19) ?
C11 N1 C7 C8 . . . . -0.4(2) ?
N1 C7 C8 O5 . . . . -179.23(13) ?
N1 C7 C8 C9 . . . . 0.2(2) ?
O5 C8 C9 C10 . . . . 179.88(14) ?
C7 C8 C9 C10 . . . . 0.5(2) ?
C8 C9 C10 C11 . . . . -0.9(2) ?
C7 N1 C11 C10 . . . . 0.0(2) ?
C9 C10 C11 N1 . . . . 0.6(2) ?
